data_8103918
loop_
_publ_author_name
'Hartenbach, I.'
'Schleid, T.'

_publ_section_title
;
 M4.667Ch[Si O4]3 (M = Nd, Sm; Ch = O, S): structural comparison of two
 apatite-type lanthanoid chalcogenide ortho-oxosilicates
;
_journal_name_full 'Zeitschrift fuer Kristallographie (149,1979-)'
_journal_page_first 206
_journal_page_last 210
_journal_volume 220
_journal_year 2005
_chemical_formula_sum 'O12 S Si3 Sm4.6'
_chemical_name_systematic 'Sm4.60 S (Si O4)3'
_space_group_IT_number 176
_symmetry_space_group_name_Hall '-P 6c'
_symmetry_space_group_name_H-M 'P 63/m'
_cell_angle_alpha 90
_cell_angle_beta 90
_cell_angle_gamma 120
_cell_formula_units_Z 2
_cell_length_a 9.7502
_cell_length_b 9.7502
_cell_length_c 6.7613
_cell_volume 556.657
_citation_journal_id_ASTM ZEKRDZ
_cod_data_source_file Hartenbach_ZEKRDZ_2005_1626.cif
_cod_data_source_block O12S1Si3Sm4.6
_cod_original_cell_volume 556.6573
_cod_original_formula_sum 'O12 S1 Si3 Sm4.6'
_cod_database_code 8103918

loop_
_symmetry_equiv_pos_as_xyz
x,y,z
x-y,x,z+1/2
-y,x-y,z
-x,-y,z+1/2
-x+y,-x,z
y,-x+y,z+1/2
-x,-y,-z
-x+y,-x,-z-1/2
y,-x+y,-z
x,y,-z-1/2
x-y,x,-z
-y,x-y,-z-1/2

loop_
_atom_site_label
_atom_site_type_symbol
_atom_site_fract_x
_atom_site_fract_y
_atom_site_fract_z
_atom_site_occupancy
_atom_site_U_iso_or_equiv
O1 O-2 0.3351 0.4938 0.25 1 0.0
O2 O-2 0.6029 0.4765 0.25 1 0.0
S1 S-2 0 0 0 1 0.0
O3 O-2 0.3578 0.2626 0.0589 1 0.0
Si1 Si+4 0.4097 0.3794 0.25 1 0.0
Sm2 Sm+3 0.24935 0.00512 0.25 1 0.0
Sm1 Sm+3 0.3333 0.6667 0.00326 0.798 0.0
